data_1534585
loop_
_publ_author_name
'Anderson, T.M.'
'Neiwert, W.A.'
'Kirk, M.L.'
'Koetzle, F.'
'Piccoli, P.M.B.'
'Schultz, A.J.'
'Musaev, D.G.'

_publ_section_title
;
 A Late-Transition Metal Oxo Complex: K7 Na9 [O=PtIV (H2 O) L2], L = [P W9
 O34]9-
;
_journal_name_full Science
_journal_page_first 2074
_journal_page_last 2077
_journal_volume 306
_journal_year 2004
_chemical_formula_sum 'H45 K7 Na9 O91.5 P2 Pt0.5 W18'
_chemical_name_systematic 'K7 Na9 (Pt0.5 (O) (H2 O) (P W9 O34)2) (H2 O)21.5'
_space_group_IT_number 70
_symmetry_space_group_name_Hall '-F 2uv 2vw'
_symmetry_space_group_name_H-M 'F d d d :2'
_cell_angle_alpha 90
_cell_angle_beta 90
_cell_angle_gamma 90
_cell_formula_units_Z 16
_cell_length_a 28.494
_cell_length_b 31.687
_cell_length_c 37.988
_cell_volume 34298.962
_citation_journal_id_ASTM SCIEAS
_cod_data_source_file Anderson_SCIEAS_2004_1824.cif
_cod_data_source_block H45K7Na9O91.5P2Pt0.5W18
_cod_original_cell_volume 34298.96
_cod_database_code 1534585

loop_
_symmetry_equiv_pos_as_xyz
x,y,z
-x+1/4,-y+1/4,z
x,-y+1/4,-z+1/4
-x+1/4,y,-z+1/4
-x,-y,-z
x-1/4,y-1/4,-z
-x,y-1/4,z-1/4
x-1/4,-y,z-1/4
x,y+1/2,z+1/2
-x+1/4,-y+3/4,z+1/2
x,-y+3/4,-z+3/4
-x+1/4,y+1/2,-z+3/4
-x,-y+1/2,-z+1/2
x-1/4,y+1/4,-z+1/2
-x,y+1/4,z+1/4
x-1/4,-y+1/2,z+1/4
x+1/2,y,z+1/2
-x+3/4,-y+1/4,z+1/2
x+1/2,-y+1/4,-z+3/4
-x+3/4,y,-z+3/4
-x+1/2,-y,-z+1/2
x+1/4,y-1/4,-z+1/2
-x+1/2,y-1/4,z+1/4
x+1/4,-y,z+1/4
x+1/2,y+1/2,z
-x+3/4,-y+3/4,z
x+1/2,-y+3/4,-z+1/4
-x+3/4,y+1/2,-z+1/4
-x+1/2,-y+1/2,-z
x+1/4,y+1/4,-z
-x+1/2,y+1/4,z-1/4
x+1/4,-y+1/2,z-1/4

loop_
_atom_site_label
_atom_site_type_symbol
_atom_site_fract_x
_atom_site_fract_y
_atom_site_fract_z
_atom_site_occupancy
_atom_site_U_iso_or_equiv
Na7 Na+1 1.001 0.5233 0.0498 0.5 0.0
H9 H+1 1.205 0.696 -0.058 0.36537 0.0
O48 O-2 0.65983 0.75498 0.13073 0.5 0.0
O31 O-2 0.9063 0.7264 0.0211 1 0.0
H7 H+1 1.234 0.669 -0.047 0.34706 0.0
K3 K+1 0.7175 0.6046 -0.0502 1 0.0
O17 O-2 0.8954 0.7997 0.065 1 0.0
W1 W+6 0.8667 0.7139 -0.033 1 0.0
O32 O-2 0.938 0.6594 0.0389 1 0.0
P1 P+5 0.91123 0.69628 0.05287 1 0.0
H8 H+1 1.094 0.683 -0.085 0.16143 0.0
O38 O-2 1.125 0.625 0.06722 0.5 0.0
O45 O-2 1.07027 0.50143 0.07332 0.5 0.0
K1 K+1 0.75 0.75 0 1 0.0
O16 O-2 0.9944 0.768 0.0355 1 0.0
O15 O-2 0.9924 0.7024 -0.0104 1 0.0
O41 O-2 0.8575 0.625 0.125 0.5 0.0
O34 O-2 0.8612 0.6841 0.0648 1 0.0
H2 H+1 1.12647 0.78711 0.01688 0.71704 0.0
O44 O-2 0.596 0.644 0.219 0.5 0.0
H3 H+1 1.06756 0.7492 0.01122 0.27661 0.0
H6 H+1 1.224 0.715 -0.034 0.42169 0.0
O21 O-2 1.0304 0.6921 0.0553 1 0.0
Na3 Na+1 0.9874 0.6709 -0.0826 0.75 0.0
O4 O-2 0.9054 0.5729 -0.0341 1 0.0
W9 W+6 0.8053 0.6481 0.0326 1 0.0
O39 O-2 0.80547 0.60695 -0.07292 1 0.0
O19 O-2 0.8559 0.6146 0.0192 1 0.0
W6 W+6 1.0173 0.744 0.0811 1 0.0
O50 O-2 0.99666 0.60374 -0.09168 0.25 0.0
O30 O-2 0.7992 0.6205 0.0741 1 0.0
Na6 Na+1 1.047 0.625 0.125 0.5 0.0
Na8 Na+1 0.6783 0.7164 0.1349 0.5 0.0
O24 O-2 0.7705 0.695 0.0557 1 0.0
Na5 Na+1 0.875 0.65 -0.125 0.5 0.0
O11 O-2 0.9244 0.8021 0.0005 1 0.0
O6 O-2 1.0696 0.7685 0.0832 1 0.0
O33 O-2 0.9372 0.7209 0.0824 1 0.0
O36 O-2 1.1078 0.7553 0.0022 1 0.0
W4 W+6 0.9153 0.6085 0.0004 1 0.0
O3 O-2 0.8391 0.8411 0.0208 1 0.0
O29 O-2 0.802 0.6828 0.1184 1 0.0
H4 H+1 0.66732 0.6682 -0.11274 0.60934 0.0
O13 O-2 0.816 0.688 -0.0052 1 0.0
K4 K+1 0.6893 0.6556 0.1844 1 0.0
H1 H+1 1.122 0.602 0.059 0.15846 0.0
Na1 Na+1 1.1474 0.6821 0.0272 1 0.0
O5 O-2 1.0699 0.6483 -0.0009 1 0.0
O26 O-2 1.0244 0.613 0.0505 1 0.0
O7 O-2 0.9002 0.8255 0.1376 1 0.0
O54 O-2 0.695 0.806 0.377 0.25 0.0
O14 O-2 0.896 0.6595 -0.0342 1 0.0
O40 O-2 0.6581 0.5712 0.1823 0.56 0.0
O27 O-2 1.0212 0.7179 0.1265 1 0.0
O51 O-2 0.92136 0.66102 -0.10484 0.5 0.0
H5 H+1 0.70113 0.68269 -0.10508 0.22622 0.0
O35 O-2 0.7291 0.625 0.125 0.67 0.0
W5 W+6 1.0169 0.6517 0.0198 1 0.0
W8 W+6 0.8003 0.7291 0.0872 1 0.0
O42 O-2 1.07018 0.70212 -0.06541 1 0.0
O55 O-2 0.80281 0.61405 -0.168 0.25 0.0
O8 O-2 0.7573 0.7584 0.1038 1 0.0
H11 H+1 0.654 0.544 0.191 0.47 0.0
O12 O-2 0.843 0.7631 -0.0193 1 0.0
K2 K+1 1.0934 0.7883 -0.0649 1 0.0
O43 O-2 0.81826 0.59084 -0.14877 0.25 0.0
W2 W+6 0.9767 0.7573 -0.0104 1 0.0
O56 O-2 0.656 0.806 0.373 0.25 0.0
O52 O-2 0.96472 0.67287 -0.0955 0.25 0.0
H10 H+1 1.184 0.688 -0.06 0.13692 0.0
O10 O-2 0.9251 0.739 -0.047 1 0.0
O2 O-2 1.0086 0.7822 -0.0365 1 0.0
O46 O-2 1.14808 0.68128 -0.05628 0.5 0.0
O47 O-2 0.99211 0.67295 -0.1579 0.5 0.0
Na4 Na+1 0.875 0.875 0.219 0.5 0.0
O37 O-2 0.70046 0.64785 -0.10912 1 0.0
O22 O-2 0.9814 0.7879 0.1019 1 0.0
Na2 Na+1 0.9539 0.5927 0.1075 1 0.0
Pt1 Pt+2 0.7894 0.625 0.125 0.5 0.0
W3 W+6 0.8664 0.7951 0.0233 1 0.0
O1 O-2 0.8423 0.7072 -0.0723 1 0.0
O9 O-2 0.7538 0.6248 0.0112 1 0.0
O25 O-2 0.9272 0.5719 0.0329 1 0.0
O23 O-2 0.8515 0.7549 0.1138 1 0.0
O28 O-2 0.9285 0.7437 0.1545 1 0.0
W7 W+6 0.9166 0.775 0.1172 1 0.0
O53 O-2 1.04601 0.61924 -0.06617 0.5 0.0
O49 O-2 1.199 0.695 -0.04 0.5 0.0
O20 O-2 0.9805 0.6213 -0.011 1 0.0
O18 O-2 0.8179 0.7625 0.0506 1 0.0
